data_7206533
loop_
_publ_author_name
'Xie, Lin-Hua'
'Wang, Yu'
'Liu, Xiao-Min'
'Lin, Jian-Bin'
'Zhang, Jie-Peng'
'Chen, Xiao-Ming'

_publ_section_title
;
 Crystallographic studies into the role of exposed rare earth metal ion
 for guest sorption
;
_journal_issue 19
_journal_name_full CrystEngComm
_journal_page_first 5849
_journal_paper_doi 10.1039/c1ce05468f
_journal_volume 13
_journal_year 2011
_chemical_formula_sum 'C9 H15 Gd O12'
_chemical_formula_weight 472.46
_chemical_name_systematic
;
?
;
_space_group_IT_number 91
_symmetry_cell_setting tetragonal
_symmetry_space_group_name_Hall 'P 4w 2c'
_symmetry_space_group_name_H-M 'P 41 2 2'
_atom_sites_solution_hydrogens geom
_atom_sites_solution_primary direct
_atom_sites_solution_secondary difmap
_audit_creation_method SHELXL-97
_cell_angle_alpha 90.00
_cell_angle_beta 90.00
_cell_angle_gamma 90.00
_cell_formula_units_Z 4
_cell_length_a 10.4710(15)
_cell_length_b 10.4710(15)
_cell_length_c 14.645(4)
_cell_measurement_temperature 273(2)
_cell_volume 1605.7(5)
_computing_cell_refinement 'Bruker SMART'
_computing_data_collection 'Bruker SMART'
_computing_data_reduction 'Bruker SAINT'
_computing_molecular_graphics 'Bruker SHELXTL'
_computing_publication_material 'Bruker SHELXTL'
_computing_structure_refinement 'SHELXL-97 (Sheldrick, 1997)'
_computing_structure_solution 'SHELXS-97 (Sheldrick, 1990)'
_diffrn_ambient_temperature 273(2)
_diffrn_measured_fraction_theta_full 0.997
_diffrn_measured_fraction_theta_max 0.997
_diffrn_measurement_device_type 'CCD area detector'
_diffrn_measurement_method 'phi and omega scans'
_diffrn_radiation_monochromator graphite
_diffrn_radiation_source 'fine-focus sealed tube'
_diffrn_radiation_type MoK\a
_diffrn_radiation_wavelength 0.71073
_diffrn_reflns_av_R_equivalents 0.0596
_diffrn_reflns_av_sigmaI/netI 0.0501
_diffrn_reflns_limit_h_max 13
_diffrn_reflns_limit_h_min -12
_diffrn_reflns_limit_k_max 10
_diffrn_reflns_limit_k_min -12
_diffrn_reflns_limit_l_max 18
_diffrn_reflns_limit_l_min -18
_diffrn_reflns_number 7889
_diffrn_reflns_theta_full 26.35
_diffrn_reflns_theta_max 26.35
_diffrn_reflns_theta_min 2.39
_exptl_absorpt_coefficient_mu 4.186
_exptl_absorpt_correction_T_max 0.5918
_exptl_absorpt_correction_T_min 0.5196
_exptl_absorpt_correction_type multi-scan
_exptl_crystal_colour colorless
_exptl_crystal_density_diffrn 1.954
_exptl_crystal_density_method 'not measured'
_exptl_crystal_description rod-shaped
_exptl_crystal_F_000 916
_exptl_crystal_size_max 0.18
_exptl_crystal_size_mid 0.15
_exptl_crystal_size_min 0.14
_refine_diff_density_max 0.733
_refine_diff_density_min -1.175
_refine_diff_density_rms 0.128
_refine_ls_abs_structure_details 'Flack H D (1983), Acta Cryst. A39, 876-881'
_refine_ls_abs_structure_Flack -0.03(4)
_refine_ls_extinction_method none
_refine_ls_goodness_of_fit_ref 0.973
_refine_ls_hydrogen_treatment constr
_refine_ls_matrix_type full
_refine_ls_number_parameters 103
_refine_ls_number_reflns 1643
_refine_ls_number_restraints 0
_refine_ls_restrained_S_all 0.973
_refine_ls_R_factor_all 0.0440
_refine_ls_R_factor_gt 0.0356
_refine_ls_shift/su_max 0.001
_refine_ls_shift/su_mean 0.000
_refine_ls_structure_factor_coef Fsqd
_refine_ls_weighting_details 'calc w=1/[\s^2^(Fo^2^)+(0.0506P)^2^+0.0000P] where P=(Fo^2^+2Fc^2^)/3'
_refine_ls_weighting_scheme calc
_refine_ls_wR_factor_gt 0.0794
_refine_ls_wR_factor_ref 0.0840
_reflns_number_gt 1441
_reflns_number_total 1643
_reflns_threshold_expression >2sigma(I)
_cod_data_source_file c1ce05468f.txt
_cod_data_source_block 1-H2O(H2O)
_cod_depositor_comments
;
The following automatic conversions were performed:

'_symmetry_cell_setting' value 'Tetragonal' changed to 'tetragonal'
according to /home/saulius/struct/CIF-dictionaries/cif_core.dic
dictionary named 'cif_core.dic' version 2.4.1 from 2010-06-29.

Automatic conversion script
Id: cif_fix_values 1715 2011-07-08 13:25:40Z adriana 
;
_cod_original_cell_volume 1605.7(6)
_cod_original_sg_symbol_H-M P4(1)22
_cod_database_code 7206533

loop_
_symmetry_equiv_pos_as_xyz
'x, y, z'
'-x, -y, z+1/2'
'-y, x, z+1/4'
'y, -x, z+3/4'
'-x, y, -z'
'x, -y, -z+1/2'
'y, x, -z+3/4'
'-y, -x, -z+1/4'

loop_
_atom_site_label
_atom_site_type_symbol
_atom_site_fract_x
_atom_site_fract_y
_atom_site_fract_z
_atom_site_U_iso_or_equiv
_atom_site_adp_type
_atom_site_occupancy
_atom_site_symmetry_multiplicity
_atom_site_calc_flag
_atom_site_refinement_flags
Gd1 Gd 0.85727(3) 0.14273(3) 0.1250 0.02687(15) Uani 1 2 d S
O1 O 0.9314(6) 0.3318(4) 0.0592(4) 0.0497(16) Uani 1 1 d .
O2 O 0.9243(6) 0.7525(6) 0.2393(4) 0.066(2) Uani 1 1 d .
O3 O 0.8972(6) 0.9238(5) 0.1570(4) 0.0592(17) Uani 1 1 d .
O1W O 0.6884(6) 0.3116(6) 0.1250 0.105(4) Uani 1 2 d S
O2W O 0.8177(12) 0.3743(9) -0.2251(8) 0.145(4) Uani 1 1 d .
O3W O 0.6493(16) 0.6493(16) -0.1250 0.226(11) Uani 1 2 d S
O4W O 0.644(2) 0.404(2) -0.0777(17) 0.373(17) Uani 1 1 d .
C1 C 1.0000 0.3873(10) 0.0000 0.039(3) Uani 1 2 d S
C2 C 0.9245(7) 0.8103(7) 0.1633(5) 0.0349(17) Uani 1 1 d .
C3 C 1.0000 0.5331(9) 0.0000 0.034(2) Uani 1 2 d S
C4 C 0.9616(7) 0.6005(6) 0.0791(4) 0.0335(17) Uani 1 1 d .
H4 H 0.9357 0.5560 0.1308 0.040 Uiso 1 1 calc R
C5 C 0.9624(7) 0.7351(7) 0.0794(4) 0.0284(15) Uani 1 1 d .
C6 C 1.0000 0.8017(10) 0.0000 0.033(2) Uani 1 2 d S
H6 H 1.0000 0.8905 0.0000 0.039 Uiso 1 2 calc SR

loop_
_atom_site_aniso_label
_atom_site_aniso_U_11
_atom_site_aniso_U_22
_atom_site_aniso_U_33
_atom_site_aniso_U_23
_atom_site_aniso_U_13
_atom_site_aniso_U_12
Gd1 0.02900(18) 0.02900(18) 0.0226(2) -0.00037(15) -0.00037(15) -0.0035(2)
O1 0.085(4) 0.018(3) 0.045(3) 0.003(2) 0.033(3) 0.001(3)
O2 0.101(5) 0.078(5) 0.020(3) -0.009(3) 0.011(3) 0.029(4)
O3 0.075(5) 0.030(3) 0.072(4) -0.014(3) 0.021(3) 0.006(3)
O1W 0.061(4) 0.061(4) 0.192(13) 0.035(7) 0.035(7) 0.016(5)
O2W 0.163(10) 0.104(7) 0.168(10) 0.023(7) -0.018(8) 0.024(7)
O3W 0.230(15) 0.230(15) 0.22(2) 0.016(13) -0.016(13) 0.068(17)
O4W 0.32(3) 0.44(4) 0.36(3) 0.23(2) 0.12(2) 0.22(2)
C1 0.053(7) 0.033(6) 0.030(6) 0.000 0.010(5) 0.000
C2 0.039(4) 0.040(4) 0.025(3) -0.003(3) 0.006(3) 0.002(4)
C3 0.053(7) 0.017(5) 0.032(5) 0.000 0.010(5) 0.000
C4 0.058(5) 0.029(4) 0.014(3) 0.006(3) 0.003(3) -0.001(3)
C5 0.036(4) 0.028(4) 0.021(3) -0.003(3) 0.008(3) 0.003(3)
C6 0.049(7) 0.026(5) 0.023(5) 0.000 0.008(5) 0.000

loop_
_atom_type_symbol
_atom_type_description
_atom_type_scat_dispersion_real
_atom_type_scat_dispersion_imag
_atom_type_scat_source
C C 0.0033 0.0016 'International Tables Vol C Tables 4.2.6.8 and 6.1.1.4'
H H 0.0000 0.0000 'International Tables Vol C Tables 4.2.6.8 and 6.1.1.4'
O O 0.0106 0.0060 'International Tables Vol C Tables 4.2.6.8 and 6.1.1.4'
Gd Gd -0.1653 3.9035 'International Tables Vol C Tables 4.2.6.8 and 6.1.1.4'

loop_
_geom_angle_atom_site_label_1
_geom_angle_atom_site_label_2
_geom_angle_atom_site_label_3
_geom_angle
_geom_angle_site_symmetry_1
_geom_angle_site_symmetry_3
O1 Gd1 O1 137.3(3) . 8_665
O1 Gd1 O2 81.7(2) . 6_565
O1 Gd1 O2 93.4(2) 8_665 6_565
O1 Gd1 O2 93.4(2) . 4_564
O1 Gd1 O2 81.7(2) 8_665 4_564
O2 Gd1 O2 166.5(3) 6_565 4_564
O1 Gd1 O3 147.22(19) . 1_545
O1 Gd1 O3 75.3(2) 8_665 1_545
O2 Gd1 O3 103.2(2) 6_565 1_545
O2 Gd1 O3 87.8(2) 4_564 1_545
O1 Gd1 O3 75.3(2) . 8_765
O1 Gd1 O3 147.22(19) 8_665 8_765
O2 Gd1 O3 87.8(2) 6_565 8_765
O2 Gd1 O3 103.2(2) 4_564 8_765
O3 Gd1 O3 72.5(3) 1_545 8_765
O1 Gd1 O1W 68.63(14) . .
O1 Gd1 O1W 68.63(14) 8_665 .
O2 Gd1 O1W 83.25(17) 6_565 .
O2 Gd1 O1W 83.25(17) 4_564 .
O3 Gd1 O1W 143.73(14) 1_545 .
O3 Gd1 O1W 143.73(14) 8_765 .
C1 O1 Gd1 149.3(5) . .
C2 O2 Gd1 121.0(5) . 3_655
C2 O3 Gd1 172.2(5) . 1_565
O1 C1 O1 125.4(9) 5_755 .
O1 C1 C3 117.3(5) 5_755 .
O1 C1 C3 117.3(5) . .
O3 C2 O2 121.9(7) . .
O3 C2 C5 120.4(6) . .
O2 C2 C5 117.7(6) . .
C4 C3 C4 120.1(9) . 5_755
C4 C3 C1 119.9(4) . .
C4 C3 C1 119.9(4) 5_755 .
C5 C4 C3 120.0(6) . .
C4 C5 C6 119.6(7) . .
C4 C5 C2 121.4(6) . .
C6 C5 C2 119.0(7) . .
C5 C6 C5 120.8(9) 5_755 .

loop_
_geom_bond_atom_site_label_1
_geom_bond_atom_site_label_2
_geom_bond_distance
_geom_bond_site_symmetry_2
Gd1 O1 2.335(5) .
Gd1 O1 2.335(5) 8_665
Gd1 O2 2.376(5) 6_565
Gd1 O2 2.376(5) 4_564
Gd1 O3 2.377(6) 1_545
Gd1 O3 2.377(6) 8_765
Gd1 O1W 2.501(9) .
O1 C1 1.267(7) .
O2 C2 1.268(9) .
O2 Gd1 2.376(5) 3_655
O3 C2 1.225(9) .
O3 Gd1 2.377(6) 1_565
C1 O1 1.267(7) 5_755
C1 C3 1.527(14) .
C2 C5 1.513(8) .
C3 C4 1.415(8) .
C3 C4 1.415(8) 5_755
C4 C5 1.409(10) .
C5 C6 1.412(8) .
C6 C5 1.412(8) 5_755
